data_4029876
loop_
_publ_author_name
'Ghabraie, Elmira'
'Balalaie, Saeed'
'Mehrparvar, Saber'
'Rominger, Frank'

_publ_section_title
;
 Synthesis of Functionalized \b-Lactams and Pyrrolidine-2,5-diones through
 a Metal-Free Sequential Ugi-4CR/Cyclization Reaction.
;
_journal_issue 17
_journal_name_full 'The Journal of organic chemistry'
_journal_page_first 7926
_journal_page_last 7934
_journal_paper_doi 10.1021/jo5010422
_journal_volume 79
_journal_year 2014
_chemical_formula_sum 'C27 H25 Cl N2 O2'
_chemical_formula_weight 444.94
_chemical_name_systematic
; 
 ? 
;
_space_group_crystal_system monoclinic
_space_group_IT_number 15
_space_group_name_Hall '-C 2yc'
_space_group_name_H-M_alt 'C 1 2/c 1'
_symmetry_space_group_name_Hall '-C 2yc'
_symmetry_space_group_name_H-M 'C 1 2/c 1'
_atom_sites_solution_hydrogens geom
_audit_creation_method SHELXL-2014
_cell_angle_alpha 90
_cell_angle_beta 110.317(2)
_cell_angle_gamma 90
_cell_formula_units_Z 8
_cell_length_a 25.069(3)
_cell_length_b 10.0489(12)
_cell_length_c 20.245(2)
_cell_measurement_reflns_used 9960
_cell_measurement_temperature 200(2)
_cell_measurement_theta_max 24.54
_cell_measurement_theta_min 2.20
_cell_volume 4782.7(9)
_computing_cell_refinement 'Bruker SAINT'
_computing_data_collection 'Bruker APEX2'
_computing_data_reduction 'Bruker SAINT'
_computing_molecular_graphics 'Bruker SHELXTL'
_computing_publication_material 'Bruker SHELXTL'
_computing_structure_refinement 'SHELXL-2014 (Sheldrick, 2014)'
_computing_structure_solution 'SHELXS-97 (Sheldrick 2008)'
_diffrn_ambient_temperature 200(2)
_diffrn_measured_fraction_theta_full 0.970
_diffrn_measured_fraction_theta_max 0.999
_diffrn_measurement_device_type 'Bruker APEX-II Quazar'
_diffrn_measurement_method '\f and \w scans'
_diffrn_radiation_type MoK\a
_diffrn_radiation_wavelength 0.71073
_diffrn_reflns_av_R_equivalents 0.0469
_diffrn_reflns_av_unetI/netI 0.0253
_diffrn_reflns_Laue_measured_fraction_full 0.970
_diffrn_reflns_Laue_measured_fraction_max 0.999
_diffrn_reflns_limit_h_max 29
_diffrn_reflns_limit_h_min -29
_diffrn_reflns_limit_k_max 11
_diffrn_reflns_limit_k_min -11
_diffrn_reflns_limit_l_max 24
_diffrn_reflns_limit_l_min -24
_diffrn_reflns_number 44807
_diffrn_reflns_point_group_measured_fraction_full 0.970
_diffrn_reflns_point_group_measured_fraction_max 0.999
_diffrn_reflns_theta_full 25.242
_diffrn_reflns_theta_max 25.027
_diffrn_reflns_theta_min 1.732
_diffrn_source 'ImuS microsource'
_exptl_absorpt_coefficient_mu 0.185
_exptl_absorpt_correction_T_max 0.9872
_exptl_absorpt_correction_T_min 0.9026
_exptl_absorpt_correction_type multi-scan
_exptl_absorpt_process_details
;
Sheldrick, G. M. (2008). <i>SADABS</i>. University of G\"ottingen, Germany.
;
_exptl_crystal_colour colourless
_exptl_crystal_density_diffrn 1.236
_exptl_crystal_description polyhedron
_exptl_crystal_F_000 1872
_exptl_crystal_size_max 0.170
_exptl_crystal_size_mid 0.110
_exptl_crystal_size_min 0.110
_refine_diff_density_max 0.243
_refine_diff_density_min -0.228
_refine_diff_density_rms 0.042
_refine_ls_extinction_method none
_refine_ls_goodness_of_fit_ref 1.138
_refine_ls_hydrogen_treatment constr
_refine_ls_matrix_type full
_refine_ls_number_parameters 407
_refine_ls_number_reflns 4210
_refine_ls_number_restraints 465
_refine_ls_restrained_S_all 1.112
_refine_ls_R_factor_all 0.0775
_refine_ls_R_factor_gt 0.0571
_refine_ls_shift/su_max 0.000
_refine_ls_shift/su_mean 0.000
_refine_ls_structure_factor_coef Fsqd
_refine_ls_weighting_details 'w=1/[\s^2^(Fo^2^)+(0.0294P)^2^+12.1242P] where P=(Fo^2^+2Fc^2^)/3'
_refine_ls_weighting_scheme calc
_refine_ls_wR_factor_gt 0.1328
_refine_ls_wR_factor_ref 0.1426
_reflns_Friedel_coverage 0.000
_reflns_number_gt 3255
_reflns_number_total 4210
_reflns_threshold_expression 'I > 2\s(I)'
_cod_data_source_file jo5010422_si_001.cif
_cod_data_source_block sba108
_cod_depositor_comments 'Adding full bibliography for 4029875--4029877.cif.'
_cod_original_cell_volume 4782.8(10)
_cod_database_code 4029876
_shelx_space_group_comment
; 
The symmetry employed for this shelxl refinement is uniquely defined 
by the following loop, which should always be used as a source of 
symmetry information in preference to the above space-group names. 
They are only intended as comments. 
;
_shelx_estimated_absorpt_t_min 0.969
_shelx_estimated_absorpt_t_max 0.980
_shelxl_version_number 2014-1

loop_
_space_group_symop_operation_xyz
'x, y, z'
'-x, y, -z+1/2'
'x+1/2, y+1/2, z'
'-x+1/2, y+1/2, -z+1/2'
'-x, -y, -z'
'x, -y, z-1/2'
'-x+1/2, -y+1/2, -z'
'x+1/2, -y+1/2, z-1/2'

loop_
_atom_site_label
_atom_site_type_symbol
_atom_site_fract_x
_atom_site_fract_y
_atom_site_fract_z
_atom_site_U_iso_or_equiv
_atom_site_adp_type
_atom_site_occupancy
_atom_site_site_symmetry_order
_atom_site_calc_flag
_atom_site_refinement_flags_posn
_atom_site_refinement_flags_adp
_atom_site_refinement_flags_occupancy
_atom_site_disorder_assembly
_atom_site_disorder_group
Cl1 Cl 0.07070(4) 0.76667(9) 0.63498(4) 0.0658(3) Uani 1 1 d . U . . .
C1_a C 0.1985(2) 1.1655(5) 0.9063(3) 0.0325(11) Uani 0.595(4) 1 d D U P A 1
C2_a C 0.2161(2) 1.0874(5) 0.9721(3) 0.0366(12) Uani 0.595(4) 1 d D U P A 1
O2_a O 0.26121(13) 1.0592(3) 1.01834(18) 0.0471(10) Uani 0.595(4) 1 d D U P A 1
N3_a N 0.16101(17) 1.0528(4) 0.9628(2) 0.0312(9) Uani 0.595(4) 1 d D U P A 1
C4_a C 0.1364(2) 1.1233(6) 0.8933(3) 0.0279(13) Uani 0.595(4) 1 d D U P A 1
C10_a C 0.2297(2) 1.2371(5) 0.8775(3) 0.0371(11) Uani 0.595(4) 1 d D U P A 1
H10_a H 0.2696 1.2301 0.9016 0.045 Uiso 0.595(4) 1 calc R U P A 1
C11_a C 0.2138(3) 1.3252(8) 0.8152(3) 0.0362(18) Uani 0.595(4) 1 d DG U P A 1
C12_a C 0.2570(2) 1.3814(9) 0.7960(4) 0.052(2) Uani 0.595(4) 1 d DG U P A 1
H12_a H 0.2955 1.3592 0.8212 0.062 Uiso 0.595(4) 1 calc R U P A 1
C13_a C 0.2437(3) 1.4700(12) 0.7399(5) 0.062(3) Uani 0.595(4) 1 d DG U P A 1
H13_a H 0.2732 1.5084 0.7268 0.075 Uiso 0.595(4) 1 calc R U P A 1
C14_a C 0.1872(4) 1.5025(14) 0.7030(6) 0.058(3) Uani 0.595(4) 1 d DG U P A 1
H14_a H 0.1782 1.5631 0.6646 0.069 Uiso 0.595(4) 1 calc R U P A 1
C15_a C 0.1441(3) 1.4463(13) 0.7222(6) 0.051(3) Uani 0.595(4) 1 d DG U P A 1
H15_a H 0.1055 1.4685 0.6970 0.061 Uiso 0.595(4) 1 calc R U P A 1
C16_a C 0.1574(3) 1.3577(10) 0.7783(5) 0.043(2) Uani 0.595(4) 1 d DG U P A 1
H16_a H 0.1279 1.3193 0.7914 0.051 Uiso 0.595(4) 1 calc R U P A 1
C21_a C 0.1364(2) 0.9715(6) 1.0013(3) 0.0330(15) Uani 0.595(4) 1 d DG U P A 1
C22_a C 0.17262(19) 0.9137(7) 1.0630(4) 0.051(2) Uani 0.595(4) 1 d DG U P A 1
H22_a H 0.2124 0.9290 1.0776 0.061 Uiso 0.595(4) 1 calc R U P A 1
C23_a C 0.1505(3) 0.8334(10) 1.1031(4) 0.063(2) Uani 0.595(4) 1 d DG U P A 1
H23_a H 0.1753 0.7938 1.1453 0.075 Uiso 0.595(4) 1 calc R U P A 1
C24_a C 0.0923(3) 0.8110(12) 1.0817(5) 0.058(4) Uani 0.595(4) 1 d DG U P A 1
H24_a H 0.0772 0.7561 1.1092 0.069 Uiso 0.595(4) 1 calc R U P A 1
C25_a C 0.0561(2) 0.8689(11) 1.0201(5) 0.043(2) Uani 0.595(4) 1 d DG U P A 1
H25_a H 0.0163 0.8536 1.0054 0.052 Uiso 0.595(4) 1 calc R U P A 1
C26_a C 0.0782(2) 0.9491(8) 0.9799(3) 0.0410(18) Uani 0.595(4) 1 d DG U P A 1
H26_a H 0.0535 0.9887 0.9377 0.049 Uiso 0.595(4) 1 calc R U P A 1
C5 C 0.09584(11) 1.2360(3) 0.89219(15) 0.0371(6) Uani 1 1 d . U . . .
O5 O 0.04607(9) 1.2055(2) 0.87652(12) 0.0509(6) Uani 1 1 d . U . . .
N5 N 0.11777(9) 1.3552(2) 0.91586(13) 0.0390(6) Uani 1 1 d . U . . .
H5 H 0.1547 1.3648 0.9268 0.047 Uiso 1 1 calc R U . . .
C6 C 0.08575(13) 1.4721(3) 0.92538(19) 0.0498(8) Uani 1 1 d . U . . .
C7 C 0.12693(18) 1.5881(3) 0.9433(3) 0.0872(15) Uani 1 1 d . U . . .
H7A H 0.1421 1.6012 0.9052 0.131 Uiso 1 1 calc R U . . .
H7B H 0.1583 1.5692 0.9873 0.131 Uiso 1 1 calc R U . . .
H7C H 0.1071 1.6688 0.9490 0.131 Uiso 1 1 calc R U . . .
C8 C 0.0644(2) 1.4488(5) 0.9850(3) 0.1013(17) Uani 1 1 d . U . . .
H8A H 0.0365 1.3764 0.9726 0.152 Uiso 1 1 calc R U . . .
H8B H 0.0465 1.5302 0.9939 0.152 Uiso 1 1 calc R U . . .
H8C H 0.0963 1.4246 1.0274 0.152 Uiso 1 1 calc R U . . .
C9 C 0.0378(2) 1.4994(5) 0.8567(3) 0.115(2) Uani 1 1 d . U . . .
H9A H 0.0532 1.5075 0.8186 0.173 Uiso 1 1 calc R U . . .
H9B H 0.0186 1.5824 0.8607 0.173 Uiso 1 1 calc R U . . .
H9C H 0.0104 1.4259 0.8463 0.173 Uiso 1 1 calc R U . . .
C31 C 0.11551(11) 1.0346(3) 0.82510(15) 0.0384(7) Uani 1 1 d . U . . .
C32 C 0.14022(13) 0.9105(3) 0.82922(17) 0.0493(8) Uani 1 1 d . U . . .
H32 H 0.1678 0.8825 0.8724 0.059 Uiso 1 1 calc R U . . .
C33 C 0.12563(13) 0.8264(3) 0.77178(16) 0.0466(8) Uani 1 1 d . U . . .
H33 H 0.1430 0.7415 0.7754 0.056 Uiso 1 1 calc R U . . .
C34 C 0.08558(12) 0.8669(3) 0.70926(15) 0.0407(7) Uani 1 1 d . U . . .
C35 C 0.05864(13) 0.9875(3) 0.70449(16) 0.0439(7) Uani 1 1 d . U . . .
H35 H 0.0300 1.0136 0.6617 0.053 Uiso 1 1 calc R U . . .
C36 C 0.07347(12) 1.0701(3) 0.76230(16) 0.0410(7) Uani 1 1 d . U . . .
H36 H 0.0546 1.1531 0.7591 0.049 Uiso 1 1 calc R U . . .
C1B_b C 0.1903(3) 1.0952(8) 0.9394(4) 0.0320(17) Uani 0.405(4) 1 d D U P A 2
C2B_b C 0.2326(3) 1.1665(7) 0.9176(4) 0.0312(16) Uani 0.405(4) 1 d D U P A 2
O2B_b O 0.28459(18) 1.1785(5) 0.9398(2) 0.0384(13) Uani 0.405(4) 1 d D U P A 2
N3B_b N 0.1917(2) 1.2198(5) 0.8594(3) 0.0268(12) Uani 0.405(4) 1 d D U P A 2
C4B_b C 0.1438(3) 1.1476(9) 0.8728(4) 0.0278(18) Uani 0.405(4) 1 d D U P A 2
C10B_b C 0.1981(4) 1.0215(7) 0.9963(4) 0.0343(16) Uani 0.405(4) 1 d D U P A 2
H10B_b H 0.2367 1.0131 1.0261 0.041 Uiso 0.405(4) 1 calc R U P A 2
C11B_b C 0.1573(4) 0.9502(9) 1.0215(5) 0.035(2) Uani 0.405(4) 1 d DG U P A 2
C12B_b C 0.1792(3) 0.8791(11) 1.0840(5) 0.051(3) Uani 0.405(4) 1 d DG U P A 2
H12B_b H 0.2191 0.8756 1.1081 0.062 Uiso 0.405(4) 1 calc R U P A 2
C13B_b C 0.1427(5) 0.8130(14) 1.1112(6) 0.066(4) Uani 0.405(4) 1 d DG U P A 2
H13B_b H 0.1577 0.7643 1.1539 0.079 Uiso 0.405(4) 1 calc R U P A 2
C14B_b C 0.0843(4) 0.8180(16) 1.0759(7) 0.049(4) Uani 0.405(4) 1 d DG U P A 2
H14B_b H 0.0593 0.7728 1.0945 0.059 Uiso 0.405(4) 1 calc R U P A 2
C15B_b C 0.0624(3) 0.8891(15) 1.0133(7) 0.046(3) Uani 0.405(4) 1 d DG U P A 2
H15B_b H 0.0224 0.8926 0.9892 0.055 Uiso 0.405(4) 1 calc R U P A 2
C16B_b C 0.0989(4) 0.9552(11) 0.9861(5) 0.036(2) Uani 0.405(4) 1 d DG U P A 2
H16B_b H 0.0839 1.0038 0.9434 0.043 Uiso 0.405(4) 1 calc R U P A 2
C21B_b C 0.1927(4) 1.3127(10) 0.8078(5) 0.028(2) Uani 0.405(4) 1 d DG U P A 2
C22B_b C 0.2452(3) 1.3546(11) 0.8066(5) 0.037(2) Uani 0.405(4) 1 d DG U P A 2
H22B_b H 0.2792 1.3178 0.8388 0.045 Uiso 0.405(4) 1 calc R U P A 2
C23B_b C 0.2480(4) 1.4504(15) 0.7584(7) 0.050(3) Uani 0.405(4) 1 d DG U P A 2
H23B_b H 0.2839 1.4790 0.7576 0.060 Uiso 0.405(4) 1 calc R U P A 2
C24B_b C 0.1982(5) 1.5042(18) 0.7113(8) 0.048(4) Uani 0.405(4) 1 d DG U P A 2
H24B_b H 0.2001 1.5697 0.6783 0.057 Uiso 0.405(4) 1 calc R U P A 2
C25B_b C 0.1457(4) 1.4624(19) 0.7124(8) 0.045(3) Uani 0.405(4) 1 d DG U P A 2
H25B_b H 0.1117 1.4992 0.6802 0.054 Uiso 0.405(4) 1 calc R U P A 2
C26B_b C 0.1430(3) 1.3666(15) 0.7607(7) 0.035(3) Uani 0.405(4) 1 d DG U P A 2
H26B_b H 0.1071 1.3380 0.7615 0.042 Uiso 0.405(4) 1 calc R U P A 2

loop_
_atom_site_aniso_label
_atom_site_aniso_U_11
_atom_site_aniso_U_22
_atom_site_aniso_U_33
_atom_site_aniso_U_23
_atom_site_aniso_U_13
_atom_site_aniso_U_12
Cl1 0.0877(7) 0.0539(5) 0.0481(5) -0.0144(4) 0.0137(4) 0.0019(5)
C1_a 0.026(3) 0.022(2) 0.049(3) -0.009(2) 0.012(2) 0.001(2)
C2_a 0.033(3) 0.024(2) 0.050(3) -0.010(2) 0.011(2) 0.001(2)
O2_a 0.0320(18) 0.0372(19) 0.059(2) -0.0054(16) -0.0014(16) 0.0050(15)
N3_a 0.032(2) 0.027(2) 0.033(2) -0.0033(16) 0.0090(18) 0.0011(17)
C4_a 0.025(2) 0.021(3) 0.037(3) -0.002(2) 0.009(2) -0.0022(18)
C10_a 0.032(3) 0.027(2) 0.057(3) -0.014(2) 0.021(2) -0.002(2)
C11_a 0.040(4) 0.023(3) 0.053(3) -0.013(2) 0.026(3) -0.006(3)
C12_a 0.051(3) 0.044(5) 0.073(5) 0.002(3) 0.039(3) -0.010(3)
C13_a 0.066(5) 0.057(5) 0.077(6) 0.013(4) 0.042(4) -0.002(4)
C14_a 0.066(5) 0.048(6) 0.067(6) 0.008(5) 0.033(4) -0.002(4)
C15_a 0.055(4) 0.043(6) 0.059(5) 0.006(4) 0.027(3) -0.001(3)
C16_a 0.048(4) 0.035(4) 0.051(5) 0.003(3) 0.025(4) -0.002(3)
C21_a 0.040(4) 0.028(3) 0.029(3) -0.005(2) 0.009(3) 0.000(3)
C22_a 0.055(3) 0.048(5) 0.040(5) 0.009(3) 0.003(3) -0.009(3)
C23_a 0.080(5) 0.059(5) 0.041(4) 0.011(4) 0.010(4) -0.016(4)
C24_a 0.077(5) 0.050(7) 0.047(5) 0.011(5) 0.022(4) -0.007(4)
C25_a 0.058(4) 0.030(4) 0.048(4) 0.007(3) 0.027(3) -0.006(3)
C26_a 0.037(3) 0.039(3) 0.049(3) -0.001(3) 0.017(3) -0.006(3)
C5 0.0333(14) 0.0295(14) 0.0432(16) -0.0029(12) 0.0066(12) 0.0041(11)
O5 0.0381(12) 0.0423(12) 0.0711(15) -0.0107(11) 0.0177(10) -0.0092(10)
N5 0.0280(12) 0.0284(12) 0.0629(16) -0.0117(11) 0.0185(11) 0.0005(10)
C6 0.0418(17) 0.0311(15) 0.085(2) -0.0104(15) 0.0325(16) 0.0061(13)
C7 0.092(3) 0.0345(19) 0.162(4) -0.030(2) 0.079(3) -0.0107(19)
C8 0.127(4) 0.074(3) 0.150(4) -0.036(3) 0.108(4) -0.022(3)
C9 0.098(3) 0.062(3) 0.148(4) -0.007(3) -0.005(3) 0.048(3)
C31 0.0281(14) 0.0296(14) 0.0504(16) -0.0087(12) 0.0047(12) 0.0008(11)
C32 0.0462(18) 0.0332(15) 0.0541(18) -0.0091(14) -0.0008(14) 0.0085(13)
C33 0.0529(18) 0.0269(15) 0.0529(18) -0.0064(13) 0.0094(15) 0.0046(13)
C34 0.0470(17) 0.0318(14) 0.0427(16) -0.0050(12) 0.0149(13) -0.0081(13)
C35 0.0456(17) 0.0378(16) 0.0434(16) 0.0039(13) 0.0092(13) -0.0004(13)
C36 0.0359(15) 0.0287(14) 0.0552(17) 0.0000(13) 0.0116(13) 0.0022(12)
C1B_b 0.035(4) 0.027(3) 0.032(3) -0.002(3) 0.009(3) 0.002(3)
C2B_b 0.034(3) 0.026(3) 0.034(3) -0.006(3) 0.012(3) 0.004(3)
O2B_b 0.029(2) 0.040(3) 0.043(3) -0.007(2) 0.009(2) 0.002(2)
N3B_b 0.026(3) 0.026(3) 0.031(3) -0.001(2) 0.012(2) -0.003(2)
C4B_b 0.030(3) 0.023(3) 0.034(4) 0.007(3) 0.015(3) 0.000(2)
C10B_b 0.043(4) 0.028(3) 0.033(3) -0.001(3) 0.014(3) 0.000(3)
C11B_b 0.053(5) 0.030(5) 0.026(6) -0.004(4) 0.017(4) -0.009(4)
C12B_b 0.072(5) 0.050(7) 0.033(5) 0.012(4) 0.019(4) -0.013(4)
C13B_b 0.078(6) 0.073(9) 0.055(6) 0.013(5) 0.034(5) -0.025(5)
C14B_b 0.075(6) 0.035(8) 0.051(7) -0.010(6) 0.041(5) -0.016(5)
C15B_b 0.064(6) 0.030(6) 0.058(6) -0.004(4) 0.039(5) -0.016(4)
C16B_b 0.050(6) 0.026(4) 0.038(5) 0.001(4) 0.025(4) -0.011(5)
C21B_b 0.037(6) 0.024(4) 0.034(4) -0.005(3) 0.026(4) -0.006(4)
C22B_b 0.037(5) 0.032(5) 0.049(5) 0.004(4) 0.023(4) -0.008(4)
C23B_b 0.063(6) 0.043(6) 0.057(7) 0.012(5) 0.038(4) -0.008(4)
C24B_b 0.070(6) 0.033(7) 0.052(6) 0.006(5) 0.035(5) -0.010(5)
C25B_b 0.062(7) 0.031(6) 0.049(6) 0.011(5) 0.028(4) -0.004(4)
C26B_b 0.044(4) 0.027(5) 0.036(5) 0.006(4) 0.015(4) 0.000(4)

loop_
_atom_type_symbol
_atom_type_description
_atom_type_scat_dispersion_real
_atom_type_scat_dispersion_imag
_atom_type_scat_source
C C 0.0033 0.0016 'International Tables Vol C Tables 4.2.6.8 and 6.1.1.4'
H H 0.0000 0.0000 'International Tables Vol C Tables 4.2.6.8 and 6.1.1.4'
N N 0.0061 0.0033 'International Tables Vol C Tables 4.2.6.8 and 6.1.1.4'
O O 0.0106 0.0060 'International Tables Vol C Tables 4.2.6.8 and 6.1.1.4'
Cl Cl 0.1484 0.1585 'International Tables Vol C Tables 4.2.6.8 and 6.1.1.4'

loop_
_geom_angle_atom_site_label_1
_geom_angle_atom_site_label_2
_geom_angle_atom_site_label_3
_geom_angle
C10_a C1_a C2_a 130.0(5)
C10_a C1_a C4_a 141.4(6)
C2_a C1_a C4_a 88.6(4)
O2_a C2_a N3_a 131.6(6)
O2_a C2_a C1_a 136.2(5)
N3_a C2_a C1_a 92.2(4)
C2_a N3_a C21_a 133.1(5)
C2_a N3_a C4_a 94.3(4)
C21_a N3_a C4_a 132.5(4)
N3_a C4_a C5 114.9(4)
N3_a C4_a C1_a 84.8(4)
C5 C4_a C1_a 115.4(4)
N3_a C4_a C31 117.2(4)
C5 C4_a C31 113.1(4)
C1_a C4_a C31 108.3(4)
C1_a C10_a C11_a 132.0(6)
C1_a C10_a H10_a 114.0
C11_a C10_a H10_a 114.0
C12_a C11_a C16_a 120.0
C12_a C11_a C10_a 118.5(5)
C16_a C11_a C10_a 121.5(5)
C11_a C12_a C13_a 120.0
C11_a C12_a H12_a 120.0
C13_a C12_a H12_a 120.0
C12_a C13_a C14_a 120.0
C12_a C13_a H13_a 120.0
C14_a C13_a H13_a 120.0
C15_a C14_a C13_a 120.0
C15_a C14_a H14_a 120.0
C13_a C14_a H14_a 120.0
C14_a C15_a C16_a 120.0
C14_a C15_a H15_a 120.0
C16_a C15_a H15_a 120.0
C15_a C16_a C11_a 120.0
C15_a C16_a H16_a 120.0
C11_a C16_a H16_a 120.0
C22_a C21_a C26_a 120.0
C22_a C21_a N3_a 117.7(4)
C26_a C21_a N3_a 122.3(4)
C23_a C22_a C21_a 120.0
C23_a C22_a H22_a 120.0
C21_a C22_a H22_a 120.0
C24_a C23_a C22_a 120.0
C24_a C23_a H23_a 120.0
C22_a C23_a H23_a 120.0
C23_a C24_a C25_a 120.0
C23_a C24_a H24_a 120.0
C25_a C24_a H24_a 120.0
C24_a C25_a C26_a 120.0
C24_a C25_a H25_a 120.0
C26_a C25_a H25_a 120.0
C25_a C26_a C21_a 120.0
C25_a C26_a H26_a 120.0
C21_a C26_a H26_a 120.0
O5 C5 N5 125.2(3)
O5 C5 C4_a 116.0(3)
N5 C5 C4_a 118.3(3)
O5 C5 C4B_b 124.8(4)
N5 C5 C4B_b 109.0(4)
C5 N5 C6 126.0(2)
C5 N5 H5 117.0
C6 N5 H5 117.0
N5 C6 C8 110.2(3)
N5 C6 C9 108.6(3)
C8 C6 C9 112.1(4)
N5 C6 C7 106.7(2)
C8 C6 C7 109.3(3)
C9 C6 C7 109.8(4)
C6 C7 H7A 109.5
C6 C7 H7B 109.5
H7A C7 H7B 109.5
C6 C7 H7C 109.5
H7A C7 H7C 109.5
H7B C7 H7C 109.5
C6 C8 H8A 109.5
C6 C8 H8B 109.5
H8A C8 H8B 109.5
C6 C8 H8C 109.5
H8A C8 H8C 109.5
H8B C8 H8C 109.5
C6 C9 H9A 109.5
C6 C9 H9B 109.5
H9A C9 H9B 109.5
C6 C9 H9C 109.5
H9A C9 H9C 109.5
H9B C9 H9C 109.5
C32 C31 C36 118.0(3)
C32 C31 C4B_b 122.9(4)
C36 C31 C4B_b 115.7(4)
C32 C31 C4_a 116.9(3)
C36 C31 C4_a 125.0(3)
C33 C32 C31 121.3(3)
C33 C32 H32 119.4
C31 C32 H32 119.4
C34 C33 C32 119.3(3)
C34 C33 H33 120.3
C32 C33 H33 120.3
C35 C34 C33 120.6(3)
C35 C34 Cl1 119.8(2)
C33 C34 Cl1 119.5(2)
C34 C35 C36 119.4(3)
C34 C35 H35 120.3
C36 C35 H35 120.3
C35 C36 C31 121.2(3)
C35 C36 H36 119.4
C31 C36 H36 119.4
C10B_b C1B_b C2B_b 129.1(8)
C10B_b C1B_b C4B_b 142.3(8)
C2B_b C1B_b C4B_b 88.6(6)
O2B_b C2B_b N3B_b 131.0(7)
O2B_b C2B_b C1B_b 136.3(7)
N3B_b C2B_b C1B_b 92.7(6)
C2B_b N3B_b C21B_b 134.0(7)
C2B_b N3B_b C4B_b 93.6(6)
C21B_b N3B_b C4B_b 132.3(6)
C31 C4B_b N3B_b 118.5(6)
C31 C4B_b C1B_b 110.5(6)
N3B_b C4B_b C1B_b 85.0(6)
C31 C4B_b C5 109.9(5)
N3B_b C4B_b C5 118.5(6)
C1B_b C4B_b C5 111.7(6)
C1B_b C10B_b C11B_b 131.3(8)
C1B_b C10B_b H10B_b 114.3
C11B_b C10B_b H10B_b 114.3
C12B_b C11B_b C16B_b 120.0
C12B_b C11B_b C10B_b 117.5(7)
C16B_b C11B_b C10B_b 122.5(7)
C13B_b C12B_b C11B_b 120.0
C13B_b C12B_b H12B_b 120.0
C11B_b C12B_b H12B_b 120.0
C12B_b C13B_b C14B_b 120.0
C12B_b C13B_b H13B_b 120.0
C14B_b C13B_b H13B_b 120.0
C15B_b C14B_b C13B_b 120.0
C15B_b C14B_b H14B_b 120.0
C13B_b C14B_b H14B_b 120.0
C14B_b C15B_b C16B_b 120.0
C14B_b C15B_b H15B_b 120.0
C16B_b C15B_b H15B_b 120.0
C15B_b C16B_b C11B_b 120.0
C15B_b C16B_b H16B_b 120.0
C11B_b C16B_b H16B_b 120.0
C22B_b C21B_b C26B_b 120.0
C22B_b C21B_b N3B_b 118.3(6)
C26B_b C21B_b N3B_b 121.6(6)
C21B_b C22B_b C23B_b 120.0
C21B_b C22B_b H22B_b 120.0
C23B_b C22B_b H22B_b 120.0
C22B_b C23B_b C24B_b 120.0
C22B_b C23B_b H23B_b 120.0
C24B_b C23B_b H23B_b 120.0
C25B_b C24B_b C23B_b 120.0
C25B_b C24B_b H24B_b 120.0
C23B_b C24B_b H24B_b 120.0
C24B_b C25B_b C26B_b 120.0
C24B_b C25B_b H25B_b 120.0
C26B_b C25B_b H25B_b 120.0
C25B_b C26B_b C21B_b 120.0
C25B_b C26B_b H26B_b 120.0
C21B_b C26B_b H26B_b 120.0

loop_
_geom_bond_atom_site_label_1
_geom_bond_atom_site_label_2
_geom_bond_distance
Cl1 C34 1.740(3)
C1_a C10_a 1.336(7)
C1_a C2_a 1.476(7)
C1_a C4_a 1.545(7)
C2_a O2_a 1.224(6)
C2_a N3_a 1.373(7)
N3_a C21_a 1.410(5)
N3_a C4_a 1.503(7)
C4_a C5 1.517(6)
C4_a C31 1.573(6)
C10_a C11_a 1.478(7)
C10_a H10_a 0.9500
C11_a C12_a 1.3900
C11_a C16_a 1.3900
C12_a C13_a 1.3900
C12_a H12_a 0.9500
C13_a C14_a 1.3900
C13_a H13_a 0.9500
C14_a C15_a 1.3900
C14_a H14_a 0.9500
C15_a C16_a 1.3900
C15_a H15_a 0.9500
C16_a H16_a 0.9500
C21_a C22_a 1.3900
C21_a C26_a 1.3900
C22_a C23_a 1.3900
C22_a H22_a 0.9500
C23_a C24_a 1.3900
C23_a H23_a 0.9500
C24_a C25_a 1.3900
C24_a H24_a 0.9500
C25_a C26_a 1.3900
C25_a H25_a 0.9500
C26_a H26_a 0.9500
C5 O5 1.215(3)
C5 N5 1.336(3)
C5 C4B_b 1.647(9)
N5 C6 1.472(3)
N5 H5 0.8800
C6 C8 1.499(5)
C6 C9 1.515(6)
C6 C7 1.515(5)
C7 H7A 0.9800
C7 H7B 0.9800
C7 H7C 0.9800
C8 H8A 0.9800
C8 H8B 0.9800
C8 H8C 0.9800
C9 H9A 0.9800
C9 H9B 0.9800
C9 H9C 0.9800
C31 C32 1.382(4)
C31 C36 1.387(4)
C31 C4B_b 1.501(10)
C32 C33 1.380(4)
C32 H32 0.9500
C33 C34 1.376(4)
C33 H33 0.9500
C34 C35 1.374(4)
C35 C36 1.377(4)
C35 H35 0.9500
C36 H36 0.9500
C1B_b C10B_b 1.326(10)
C1B_b C2B_b 1.468(10)
C1B_b C4B_b 1.537(10)
C2B_b O2B_b 1.229(9)
C2B_b N3B_b 1.372(9)
N3B_b C21B_b 1.409(8)
N3B_b C4B_b 1.506(9)
C10B_b C11B_b 1.476(9)
C10B_b H10B_b 0.9500
C11B_b C12B_b 1.3900
C11B_b C16B_b 1.3900
C12B_b C13B_b 1.3900
C12B_b H12B_b 0.9500
C13B_b C14B_b 1.3900
C13B_b H13B_b 0.9500
C14B_b C15B_b 1.3900
C14B_b H14B_b 0.9500
C15B_b C16B_b 1.3900
C15B_b H15B_b 0.9500
C16B_b H16B_b 0.9500
C21B_b C22B_b 1.3900
C21B_b C26B_b 1.3900
C22B_b C23B_b 1.3900
C22B_b H22B_b 0.9500
C23B_b C24B_b 1.3900
C23B_b H23B_b 0.9500
C24B_b C25B_b 1.3900
C24B_b H24B_b 0.9500
C25B_b C26B_b 1.3900
C25B_b H25B_b 0.9500
C26B_b H26B_b 0.9500

loop_
_geom_torsion_atom_site_label_1
_geom_torsion_atom_site_label_2
_geom_torsion_atom_site_label_3
_geom_torsion_atom_site_label_4
_geom_torsion
C10_a C1_a C2_a O2_a -2.6(10)
C4_a C1_a C2_a O2_a 177.1(6)
C10_a C1_a C2_a N3_a 178.3(5)
C4_a C1_a C2_a N3_a -2.1(4)
O2_a C2_a N3_a C21_a -1.6(10)
C1_a C2_a N3_a C21_a 177.6(5)
O2_a C2_a N3_a C4_a -177.1(6)
C1_a C2_a N3_a C4_a 2.1(4)
C2_a N3_a C4_a C5 -117.6(4)
C21_a N3_a C4_a C5 66.8(7)
C2_a N3_a C4_a C1_a -2.0(4)
C21_a N3_a C4_a C1_a -177.6(5)
C2_a N3_a C4_a C31 105.9(4)
C21_a N3_a C4_a C31 -69.7(7)
C10_a C1_a C4_a N3_a -178.6(6)
C2_a C1_a C4_a N3_a 1.9(4)
C10_a C1_a C4_a C5 -63.5(8)
C2_a C1_a C4_a C5 117.0(4)
C10_a C1_a C4_a C31 64.5(8)
C2_a C1_a C4_a C31 -115.1(4)
C2_a C1_a C10_a C11_a -174.4(6)
C4_a C1_a C10_a C11_a 6.2(11)
C1_a C10_a C11_a C12_a -176.5(5)
C1_a C10_a C11_a C16_a 6.9(9)
C16_a C11_a C12_a C13_a 0.0
C10_a C11_a C12_a C13_a -176.7(7)
C11_a C12_a C13_a C14_a 0.0
C12_a C13_a C14_a C15_a 0.0
C13_a C14_a C15_a C16_a 0.0
C14_a C15_a C16_a C11_a 0.0
C12_a C11_a C16_a C15_a 0.0
C10_a C11_a C16_a C15_a 176.6(7)
C2_a N3_a C21_a C22_a 1.9(8)
C4_a N3_a C21_a C22_a 175.8(5)
C2_a N3_a C21_a C26_a -178.5(5)
C4_a N3_a C21_a C26_a -4.6(8)
C26_a C21_a C22_a C23_a 0.0
N3_a C21_a C22_a C23_a 179.6(6)
C21_a C22_a C23_a C24_a 0.0
C22_a C23_a C24_a C25_a 0.0
C23_a C24_a C25_a C26_a 0.0
C24_a C25_a C26_a C21_a 0.0
C22_a C21_a C26_a C25_a 0.0
N3_a C21_a C26_a C25_a -179.6(7)
N3_a C4_a C5 O5 -89.4(4)
C1_a C4_a C5 O5 174.4(4)
C31 C4_a C5 O5 48.9(5)
N3_a C4_a C5 N5 83.1(5)
C1_a C4_a C5 N5 -13.1(6)
C31 C4_a C5 N5 -138.6(3)
N3_a C4_a C5 C4B_b 149.7(16)
C1_a C4_a C5 C4B_b 53.4(12)
C31 C4_a C5 C4B_b -72.0(13)
O5 C5 N5 C6 -1.8(5)
C4_a C5 N5 C6 -173.6(3)
C4B_b C5 N5 C6 167.0(4)
C5 N5 C6 C8 69.1(4)
C5 N5 C6 C9 -54.0(5)
C5 N5 C6 C7 -172.3(3)
N3_a C4_a C31 C32 -25.0(5)
C5 C4_a C31 C32 -162.2(3)
C1_a C4_a C31 C32 68.6(5)
N3_a C4_a C31 C36 153.3(4)
C5 C4_a C31 C36 16.1(5)
C1_a C4_a C31 C36 -113.1(4)
N3_a C4_a C31 C4B_b -137.0(15)
C5 C4_a C31 C4B_b 85.8(13)
C1_a C4_a C31 C4B_b -43.4(11)
C36 C31 C32 C33 3.0(5)
C4B_b C31 C32 C33 -155.3(4)
C4_a C31 C32 C33 -178.6(3)
C31 C32 C33 C34 -0.2(5)
C32 C33 C34 C35 -2.5(5)
C32 C33 C34 Cl1 175.4(3)
C33 C34 C35 C36 2.3(5)
Cl1 C34 C35 C36 -175.6(2)
C34 C35 C36 C31 0.6(5)
C32 C31 C36 C35 -3.2(5)
C4B_b C31 C36 C35 156.6(4)
C4_a C31 C36 C35 178.5(3)
C10B_b C1B_b C2B_b O2B_b 3.3(14)
C4B_b C1B_b C2B_b O2B_b -177.4(9)
C10B_b C1B_b C2B_b N3B_b -176.8(8)
C4B_b C1B_b C2B_b N3B_b 2.6(6)
O2B_b C2B_b N3B_b C21B_b -5.7(14)
C1B_b C2B_b N3B_b C21B_b 174.4(9)
O2B_b C2B_b N3B_b C4B_b 177.3(8)
C1B_b C2B_b N3B_b C4B_b -2.6(6)
C32 C31 C4B_b N3B_b 75.7(7)
C36 C31 C4B_b N3B_b -83.0(7)
C4_a C31 C4B_b N3B_b 155.4(17)
C32 C31 C4B_b C1B_b -19.9(7)
C36 C31 C4B_b C1B_b -178.6(5)
C4_a C31 C4B_b C1B_b 59.8(11)
C32 C31 C4B_b C5 -143.6(4)
C36 C31 C4B_b C5 57.6(5)
C4_a C31 C4B_b C5 -63.9(11)
C2B_b N3B_b C4B_b C31 -108.1(6)
C21B_b N3B_b C4B_b C31 74.8(11)
C2B_b N3B_b C4B_b C1B_b 2.5(6)
C21B_b N3B_b C4B_b C1B_b -174.6(9)
C2B_b N3B_b C4B_b C5 114.6(6)
C21B_b N3B_b C4B_b C5 -62.5(11)
C10B_b C1B_b C4B_b C31 -64.6(13)
C2B_b C1B_b C4B_b C31 116.2(6)
C10B_b C1B_b C4B_b N3B_b 176.9(11)
C2B_b C1B_b C4B_b N3B_b -2.4(5)
C10B_b C1B_b C4B_b C5 58.1(14)
C2B_b C1B_b C4B_b C5 -121.1(6)
O5 C5 C4B_b C31 7.5(7)
N5 C5 C4B_b C31 -161.5(4)
C4_a C5 C4B_b C31 77.3(13)
O5 C5 C4B_b N3B_b 148.1(5)
N5 C5 C4B_b N3B_b -20.8(7)
C4_a C5 C4B_b N3B_b -142.1(17)
O5 C5 C4B_b C1B_b -115.5(6)
N5 C5 C4B_b C1B_b 75.5(6)
C4_a C5 C4B_b C1B_b -45.8(11)
C2B_b C1B_b C10B_b C11B_b 178.6(8)
C4B_b C1B_b C10B_b C11B_b -0.4(17)
C1B_b C10B_b C11B_b C12B_b 179.3(8)
C1B_b C10B_b C11B_b C16B_b -2.5(12)
C16B_b C11B_b C12B_b C13B_b 0.0
C10B_b C11B_b C12B_b C13B_b 178.3(9)
C11B_b C12B_b C13B_b C14B_b 0.0
C12B_b C13B_b C14B_b C15B_b 0.0
C13B_b C14B_b C15B_b C16B_b 0.0
C14B_b C15B_b C16B_b C11B_b 0.0
C12B_b C11B_b C16B_b C15B_b 0.0
C10B_b C11B_b C16B_b C15B_b -178.2(9)
C2B_b N3B_b C21B_b C22B_b 8.6(13)
C4B_b N3B_b C21B_b C22B_b -175.4(8)
C2B_b N3B_b C21B_b C26B_b -168.7(8)
C4B_b N3B_b C21B_b C26B_b 7.3(12)
C26B_b C21B_b C22B_b C23B_b 0.0
N3B_b C21B_b C22B_b C23B_b -177.3(10)
C21B_b C22B_b C23B_b C24B_b 0.0
C22B_b C23B_b C24B_b C25B_b 0.0
C23B_b C24B_b C25B_b C26B_b 0.0
C24B_b C25B_b C26B_b C21B_b 0.0
C22B_b C21B_b C26B_b C25B_b 0.0
N3B_b C21B_b C26B_b C25B_b 177.2(10)
